data_4102827
loop_
_publ_author_name
'Roland Kleinmaier'
'Max Keller'
'Patrick Igel'
'Armin Buschauer'
'Ruth M. Gschwind'

_publ_contact_author_address
;
                Institut fuer Organische Chemie
                Universitaet Regensburg
                Universitaetsstr.31
                93053 Regensburg
                Deutschland   
;
_publ_contact_author_email ruth.gschwind@chemie.uni-regensburg.de
_publ_contact_author_fax '+49 941 943 4617'
_publ_contact_author_name
;
                Ruth M. Gschwind
;
_publ_contact_author_phone '+49 941 943 4625'
_publ_section_title
;
 Conformations, Conformational Preferences, and Conformational Exchange of
 N'-Substituted N-Acylguanidines: Intermolecular Interactions Hold the Key
;
_journal_name_full 'Journal of the American Chemical Society'
_journal_page_first 11223
_journal_page_last 11233
_journal_paper_doi 10.1021/ja103756y
_journal_volume 132
_journal_year 2010
_chemical_compound_source 'see text'
_chemical_formula_moiety 'C14 H19 N3 O'
_chemical_formula_sum 'C14 H19 N3 O'
_chemical_formula_weight 245.32
_chemical_name_systematic ?
_space_group_IT_number 14
_symmetry_cell_setting monoclinic
_symmetry_Int_Tables_number 14
_symmetry_space_group_name_Hall '-P 2ybc'
_symmetry_space_group_name_H-M 'P 1 21/c 1'
_atom_sites_solution_hydrogens geom
_atom_sites_solution_primary direct
_atom_sites_solution_secondary difmap
_audit_creation_date 'Sep 08 15:44:00 2008'
_audit_creation_method 'PLATON <TABLE ACC> option'
_cell_angle_alpha 90
_cell_angle_beta 110.779(3)
_cell_angle_gamma 90
_cell_formula_units_Z 4
_cell_length_a 11.9884(3)
_cell_length_b 10.6312(3)
_cell_length_c 11.4497(3)
_cell_measurement_reflns_used 4217
_cell_measurement_temperature 123
_cell_measurement_theta_max 66.3923
_cell_measurement_theta_min 3.9392
_cell_volume 1364.36(7)
_computing_cell_refinement
;
CrysAlis RED, Oxford Diffraction Ltd.,
Version 1.171.32.15 (release 10-01-2008 CrysAlis171 .NET)
;
_computing_data_collection
;
CrysAlis CCD, Oxford Diffraction Ltd.,
Version 1.171.32.15 (release 10-01-2008 CrysAlis171 .NET)
;
_computing_data_reduction
;
CrysAlis RED, Oxford Diffraction Ltd.,
Version 1.171.32.15 (release 10-01-2008 CrysAlis171 .NET)
;
_computing_molecular_graphics 'PLATON (Spek, 1990)'
_computing_publication_material 'PLATON (Spek, 2003)'
_computing_structure_refinement 'SHELXL-97 (Sheldrick, 1997)'
_computing_structure_solution 'SIR-97 (Altomare, 1999)'
_diffrn_ambient_temperature 123
_diffrn_detector_area_resol_mean 10.5431
_diffrn_measured_fraction_theta_full 0.975
_diffrn_measured_fraction_theta_max 0.975
_diffrn_measurement_details
;
  1 omega  -16.00   37.00   1.0000    5.0000
omega____ theta____ kappa____ phi______ omega'___ theta'___ frames
    -       11.6137   45.0000  150.0000    0.0000    0.0000 53

  2 omega   35.00   72.00   1.0000    5.0000
omega____ theta____ kappa____ phi______ omega'___ theta'___ frames
    -       11.6137 -130.0000  251.0000    0.0000    0.0000 37

  3 omega  -16.00   37.00   1.0000    5.0000
omega____ theta____ kappa____ phi______ omega'___ theta'___ frames
    -       11.6137   45.0000    0.0000    0.0000    0.0000 53

  4 omega    7.00   44.00   1.0000    5.0000
omega____ theta____ kappa____ phi______ omega'___ theta'___ frames
    -       11.6137 -140.0000   42.0000    0.0000    0.0000 37

  5 omega -129.00  -91.00   1.0000   13.0000
omega____ theta____ kappa____ phi______ omega'___ theta'___ frames
    -      -90.0000 -130.0000  251.0000    0.0000    0.0000 38

  6 omega -164.00 -122.00   1.0000   13.0000
omega____ theta____ kappa____ phi______ omega'___ theta'___ frames
    -      -90.0000 -140.0000   42.0000    0.0000    0.0000 42

  7 omega   15.00   73.00   1.0000   13.0000
omega____ theta____ kappa____ phi______ omega'___ theta'___ frames
    -       93.5000  -77.0000  210.0000    0.0000    0.0000 58

  8 omega   19.00   72.00   1.0000   13.0000
omega____ theta____ kappa____ phi______ omega'___ theta'___ frames
    -       93.5000  -44.0000  305.0000    0.0000    0.0000 53

  9 omega   66.00  119.00   1.0000   13.0000
omega____ theta____ kappa____ phi______ omega'___ theta'___ frames
    -       93.5000   45.0000  330.0000    0.0000    0.0000 53

 10 omega  114.00  172.00   1.0000   13.0000
omega____ theta____ kappa____ phi______ omega'___ theta'___ frames
    -       93.5000   77.0000  270.0000    0.0000    0.0000 58

 11 omega   66.00  119.00   1.0000   13.0000
omega____ theta____ kappa____ phi______ omega'___ theta'___ frames
    -       93.5000   45.0000  210.0000    0.0000    0.0000 53

 12 omega  115.00  168.00   1.0000   13.0000
omega____ theta____ kappa____ phi______ omega'___ theta'___ frames
    -       93.5000   45.0000   60.0000    0.0000    0.0000 53

 13 omega   60.00  118.00   1.0000   13.0000
omega____ theta____ kappa____ phi______ omega'___ theta'___ frames
    -       93.5000   77.0000   90.0000    0.0000    0.0000 58

 14 omega   66.00  119.00   1.0000   13.0000
omega____ theta____ kappa____ phi______ omega'___ theta'___ frames
    -       93.5000   45.0000  300.0000    0.0000    0.0000 53

 15 omega -178.00   -1.00   1.0000   13.0000
omega____ theta____ kappa____ phi______ omega'___ theta'___ frames
    -      -90.0000    0.0000  300.0000    0.0000    0.0000 177

 16 omega -178.00  -13.00   1.0000   13.0000
omega____ theta____ kappa____ phi______ omega'___ theta'___ frames
    -      -90.0000    0.0000  120.0000    0.0000    0.0000 165

;
_diffrn_measurement_device_type 'Oxford Diffraction Gemini Ultra'
_diffrn_measurement_method omega-scan
_diffrn_radiation_monochromator mirror
_diffrn_radiation_probe x-ray
_diffrn_radiation_source 'Enhance (Cu) X-ray Source'
_diffrn_radiation_type CuK\a
_diffrn_radiation_wavelength 1.54184
_diffrn_reflns_av_R_equivalents 0.0277
_diffrn_reflns_av_sigmaI/netI 0.0219
_diffrn_reflns_limit_h_max 14
_diffrn_reflns_limit_h_min -14
_diffrn_reflns_limit_k_max 12
_diffrn_reflns_limit_k_min -12
_diffrn_reflns_limit_l_max 12
_diffrn_reflns_limit_l_min -13
_diffrn_reflns_number 8138
_diffrn_reflns_reduction_process
;
;
_diffrn_reflns_theta_full 66.56
_diffrn_reflns_theta_max 66.56
_diffrn_reflns_theta_min 3.94
_diffrn_standards_decay_% 0
_diffrn_standards_number 0
_exptl_absorpt_coefficient_mu 0.614
_exptl_absorpt_correction_T_max 1.00000
_exptl_absorpt_correction_T_min 0.73613
_exptl_absorpt_correction_type multi-scan
_exptl_absorpt_process_details
;
CrysAlis RED, Oxford Diffraction Ltd.,
Version 1.171.32.15 (release 10-01-2008 CrysAlis171 .NET)
empirical absorption correction using spherical harmonics,
 implemented in SCALE3 ABSPACK scaling algorithm.
;
_exptl_crystal_colour colourless
_exptl_crystal_density_diffrn 1.194
_exptl_crystal_density_method 'Not Measured'
_exptl_crystal_description plate
_exptl_crystal_F_000 528
_exptl_crystal_size_max 0.310
_exptl_crystal_size_mid 0.150
_exptl_crystal_size_min 0.050
_refine_diff_density_max 0.175
_refine_diff_density_min -0.197
_refine_diff_density_rms 0.039
_refine_ls_extinction_method none
_refine_ls_goodness_of_fit_ref 1.045
_refine_ls_hydrogen_treatment mixed
_refine_ls_matrix_type full
_refine_ls_number_parameters 172
_refine_ls_number_reflns 2348
_refine_ls_number_restraints 0
_refine_ls_restrained_S_all 1.045
_refine_ls_R_factor_all 0.0467
_refine_ls_R_factor_gt 0.0377
_refine_ls_shift/su_max 0.000
_refine_ls_shift/su_mean 0.000
_refine_ls_structure_factor_coef Fsqd
_refine_ls_weighting_details 'calc w=1/[\s^2^(Fo^2^)+(0.0625P)^2^+0.1563P] where P=(Fo^2^+2Fc^2^)/3'
_refine_ls_weighting_scheme calc
_refine_ls_wR_factor_gt 0.0982
_refine_ls_wR_factor_ref 0.1024
_reflns_number_gt 1929
_reflns_number_total 2348
_reflns_threshold_expression I>2\s(I)
_cod_data_source_file ja103756y_si_002.cif
_cod_data_source_block ur-rk81fb
_cod_original_sg_symbol_H-M 'P 21/c'
_cod_database_code 4102827

loop_
_symmetry_equiv_pos_site_id
_symmetry_equiv_pos_as_xyz
1 x,y,z
2 -x,1/2+y,1/2-z
3 -x,-y,-z
4 x,1/2-y,1/2+z

loop_
_atom_site_aniso_label
_atom_site_aniso_U_11
_atom_site_aniso_U_22
_atom_site_aniso_U_33
_atom_site_aniso_U_23
_atom_site_aniso_U_13
_atom_site_aniso_U_12
O1 0.0311(5) 0.0277(5) 0.0228(4) -0.0031(4) 0.0086(3) 0.0013(4)
N1 0.0280(5) 0.0238(6) 0.0201(5) 0.0004(4) 0.0075(4) 0.0001(4)
N2 0.0360(6) 0.0299(6) 0.0199(5) 0.0021(5) 0.0089(4) 0.0074(5)
N3 0.0302(6) 0.0289(6) 0.0206(5) -0.0003(4) 0.0075(4) 0.0056(5)
C1 0.0284(7) 0.0243(7) 0.0284(6) 0.0015(5) 0.0088(5) -0.0002(5)
C2 0.0407(8) 0.0481(9) 0.0339(7) 0.0040(6) 0.0156(6) 0.0117(7)
C3 0.0371(8) 0.0579(11) 0.0471(9) 0.0103(8) 0.0138(7) 0.0197(8)
C4 0.0385(8) 0.0447(9) 0.0362(8) 0.0080(7) 0.0025(6) 0.0101(7)
C5 0.0475(9) 0.0468(9) 0.0273(7) 0.0030(6) 0.0074(6) 0.0115(7)
C6 0.0371(8) 0.0389(8) 0.0283(7) 0.0017(6) 0.0096(6) 0.0098(6)
C7 0.0316(7) 0.0248(7) 0.0239(6) -0.0014(5) 0.0106(5) -0.0023(6)
C8 0.0296(7) 0.0241(7) 0.0221(6) -0.0008(5) 0.0092(5) -0.0011(5)
C9 0.0265(6) 0.0204(6) 0.0236(6) -0.0007(5) 0.0091(5) -0.0047(5)
C10 0.0270(6) 0.0231(6) 0.0216(6) 0.0001(5) 0.0094(5) -0.0029(5)
C11 0.0342(7) 0.0318(7) 0.0208(6) 0.0020(5) 0.0068(5) 0.0059(6)
C12 0.0369(7) 0.0317(7) 0.0235(7) -0.0008(5) 0.0091(5) 0.0059(6)
C13 0.0443(8) 0.0420(8) 0.0236(7) -0.0011(6) 0.0076(6) 0.0093(7)
C14 0.0603(10) 0.0485(10) 0.0249(7) -0.0042(6) 0.0082(7) 0.0065(8)

loop_
_atom_site_label
_atom_site_type_symbol
_atom_site_thermal_displace_type
_atom_site_fract_x
_atom_site_fract_y
_atom_site_fract_z
_atom_site_occupancy
_atom_site_U_iso_or_equiv
_atom_site_calc_flag
_atom_site_refinement_flags
O1 O Uani 0.66156(8) 0.24605(8) -0.17897(7) 1.000 0.0275(3) . .
N1 N Uani 0.57997(9) 0.38759(10) -0.07553(9) 1.000 0.0243(3) . .
N2 N Uani 0.42943(10) 0.52780(11) -0.16789(10) 1.000 0.0289(3) . .
N3 N Uani 0.48392(10) 0.39488(11) -0.29644(9) 1.000 0.0270(3) . .
C1 C Uani 0.93115(11) 0.14934(12) 0.17001(12) 1.000 0.0274(4) . .
C2 C Uani 1.03033(13) 0.08671(15) 0.16378(14) 1.000 0.0403(5) . .
C3 C Uani 1.11900(14) 0.04377(17) 0.27070(15) 1.000 0.0477(5) . .
C4 C Uani 1.11097(14) 0.06383(15) 0.38607(14) 1.000 0.0427(5) . .
C5 C Uani 1.01293(14) 0.12662(15) 0.39404(13) 1.000 0.0421(5) . .
C6 C Uani 0.92339(13) 0.16864(14) 0.28739(12) 1.000 0.0353(4) . .
C7 C Uani 0.83780(11) 0.19005(12) 0.05397(11) 1.000 0.0266(4) . .
C8 C Uani 0.74195(11) 0.25846(12) 0.04180(11) 1.000 0.0253(4) . .
C9 C Uani 0.65567(11) 0.29690(11) -0.08196(11) 1.000 0.0234(3) . .
C10 C Uani 0.49848(11) 0.43549(12) -0.18171(11) 1.000 0.0237(3) . .
C11 C Uani 0.38492(12) 0.43287(13) -0.40803(11) 1.000 0.0297(4) . .
C12 C Uani 0.38266(12) 0.35600(13) -0.51997(11) 1.000 0.0311(4) . .
C13 C Uani 0.28349(14) 0.39836(15) -0.63862(12) 1.000 0.0378(4) . .
C14 C Uani 0.28676(16) 0.33132(16) -0.75452(13) 1.000 0.0464(5) . .
H2 H Uiso 1.03750 0.07310 0.08470 1.000 0.0480 calc R
H2M H Uiso 0.3894(14) 0.5769(15) -0.2337(15) 1.000 0.0350 . .
H2N H Uiso 0.4367(14) 0.5526(15) -0.0896(15) 1.000 0.0350 . .
H3 H Uiso 1.18580 0.00020 0.26440 1.000 0.0570 calc R
H3N H Uiso 0.5373(13) 0.3336(15) -0.3011(13) 1.000 0.0320 . .
H4 H Uiso 1.17210 0.03490 0.45950 1.000 0.0510 calc R
H5 H Uiso 1.00700 0.14100 0.47350 1.000 0.0510 calc R
H6 H Uiso 0.85610 0.21090 0.29410 1.000 0.0420 calc R
H7 H Uiso 0.84720 0.16430 -0.02150 1.000 0.0320 calc R
H8 H Uiso 0.72790 0.28390 0.11490 1.000 0.0300 calc R
H11A H Uiso 0.39300 0.52310 -0.42480 1.000 0.0360 calc R
H11B H Uiso 0.30880 0.42150 -0.39380 1.000 0.0360 calc R
H12A H Uiso 0.37100 0.26620 -0.50450 1.000 0.0370 calc R
H12B H Uiso 0.46040 0.36420 -0.53140 1.000 0.0370 calc R
H13A H Uiso 0.20550 0.38240 -0.62990 1.000 0.0450 calc R
H13B H Uiso 0.29060 0.49010 -0.64910 1.000 0.0450 calc R
H14A H Uiso 0.27810 0.24050 -0.74550 1.000 0.0560 calc R
H14B H Uiso 0.36310 0.34840 -0.76490 1.000 0.0560 calc R
H14C H Uiso 0.22120 0.36180 -0.82800 1.000 0.0560 calc R

loop_
_atom_type_symbol
_atom_type_description
_atom_type_scat_dispersion_real
_atom_type_scat_dispersion_imag
_atom_type_scat_source
O O 0.0492 0.0322 'International Tables Vol C Tables 4.2.6.8 and 6.1.1.4'
N N 0.0311 0.0180 'International Tables Vol C Tables 4.2.6.8 and 6.1.1.4'
H H 0.0000 0.0000 'International Tables Vol C Tables 4.2.6.8 and 6.1.1.4'
C C 0.0181 0.0091 'International Tables Vol C Tables 4.2.6.8 and 6.1.1.4'

loop_
_geom_angle_atom_site_label_1
_geom_angle_atom_site_label_2
_geom_angle_atom_site_label_3
_geom_angle
_geom_angle_publ_flag
C9 N1 C10 120.31(10) yes
C10 N3 C11 123.67(12) yes
H2M N2 H2N 119.5(15) no
C10 N2 H2M 119.8(11) no
C10 N2 H2N 119.1(11) no
C10 N3 H3N 115.6(9) no
C11 N3 H3N 120.5(9) no
C6 C1 C7 122.63(13) no
C2 C1 C6 118.15(13) no
C2 C1 C7 119.20(12) no
C1 C2 C3 121.11(14) no
C2 C3 C4 120.36(16) no
C3 C4 C5 119.29(15) no
C4 C5 C6 120.62(14) no
C1 C6 C5 120.46(14) no
C1 C7 C8 127.74(12) no
C7 C8 C9 122.41(11) no
O1 C9 C8 119.04(11) yes
O1 C9 N1 127.33(11) yes
N1 C9 C8 113.61(10) yes
N1 C10 N2 116.77(11) yes
N1 C10 N3 124.10(12) yes
N2 C10 N3 119.13(11) yes
N3 C11 C12 110.92(11) yes
C11 C12 C13 111.72(12) no
C12 C13 C14 112.76(13) no
C1 C2 H2 119.00 no
C3 C2 H2 119.00 no
C2 C3 H3 120.00 no
C4 C3 H3 120.00 no
C3 C4 H4 120.00 no
C5 C4 H4 120.00 no
C4 C5 H5 120.00 no
C6 C5 H5 120.00 no
C1 C6 H6 120.00 no
C5 C6 H6 120.00 no
C1 C7 H7 116.00 no
C8 C7 H7 116.00 no
C7 C8 H8 119.00 no
C9 C8 H8 119.00 no
N3 C11 H11A 109.00 no
N3 C11 H11B 109.00 no
C12 C11 H11A 109.00 no
C12 C11 H11B 109.00 no
H11A C11 H11B 108.00 no
C11 C12 H12A 109.00 no
C11 C12 H12B 109.00 no
C13 C12 H12A 109.00 no
C13 C12 H12B 109.00 no
H12A C12 H12B 108.00 no
C12 C13 H13A 109.00 no
C12 C13 H13B 109.00 no
C14 C13 H13A 109.00 no
C14 C13 H13B 109.00 no
H13A C13 H13B 108.00 no
C13 C14 H14A 109.00 no
C13 C14 H14B 109.00 no
C13 C14 H14C 109.00 no
H14A C14 H14B 109.00 no
H14A C14 H14C 109.00 no
H14B C14 H14C 109.00 no

loop_
_geom_bond_atom_site_label_1
_geom_bond_atom_site_label_2
_geom_bond_distance
_geom_bond_publ_flag
O1 C9 1.2596(15) yes
N1 C9 1.3439(17) yes
N1 C10 1.3598(16) yes
N2 C10 1.3290(18) yes
N3 C10 1.3341(16) yes
N3 C11 1.4589(17) yes
N2 H2N 0.908(16) no
N2 H2M 0.902(16) no
N3 H3N 0.928(16) no
C1 C6 1.3949(19) no
C1 C2 1.387(2) no
C1 C7 1.4663(18) no
C2 C3 1.383(2) no
C3 C4 1.375(2) no
C4 C5 1.383(2) no
C5 C6 1.383(2) no
C7 C8 1.3248(19) no
C8 C9 1.4849(17) no
C11 C12 1.5122(18) no
C12 C13 1.5218(19) no
C13 C14 1.519(2) no
C2 H2 0.9500 no
C3 H3 0.9500 no
C4 H4 0.9500 no
C5 H5 0.9500 no
C6 H6 0.9500 no
C7 H7 0.9500 no
C8 H8 0.9500 no
C11 H11A 0.9900 no
C11 H11B 0.9900 no
C12 H12A 0.9900 no
C12 H12B 0.9900 no
C13 H13A 0.9900 no
C13 H13B 0.9900 no
C14 H14A 0.9800 no
C14 H14B 0.9800 no
C14 H14C 0.9800 no

loop_
_geom_contact_atom_site_label_1
_geom_contact_atom_site_label_2
_geom_contact_distance
_geom_contact_site_symmetry_2
_geom_contact_publ_flag
O1 N3 2.6106(15) . no
O1 N2 2.8794(14) 2_644 no
O1 C6 3.4178(19) 4_554 no
O1 H3N 1.888(15) . no
O1 H7 2.4700 . no
O1 H2M 2.043(16) 2_644 no
O1 H11A 2.8300 2_644 no
O1 H6 2.5000 4_554 no
O1 H8 2.7600 4_554 no
N1 N2 2.9686(15) 3_665 no
N2 O1 2.8794(14) 2_654 no
N2 N1 2.9686(15) 3_665 no
N3 O1 2.6106(15) . no
N1 H2N 2.071(16) 3_665 no
N2 H11B 2.7200 . no
N2 H2N 2.940(16) 3_665 no
N2 H3 2.7600 4_454 no
N2 H11A 2.8200 . no
C6 O1 3.4178(19) 4_555 no
C1 H13B 3.0900 2_644 no
C3 H14A 2.8800 1_656 no
C6 H8 2.7600 . no
C7 H13B 3.0400 2_644 no
C7 H5 3.0800 4_554 no
C8 H6 2.7700 . no
C8 H11A 3.0200 2_644 no
C9 H3N 2.436(14) . no
C9 H2M 3.067(16) 2_644 no
C9 H11A 2.9800 2_644 no
C9 H2N 3.031(17) 3_665 no
C10 H2N 2.925(16) 3_665 no
C10 H14B 3.0200 3_664 no
C11 H2M 2.501(16) . no
C11 H12B 3.0800 3_664 no
H2 H7 2.3800 . no
H2 H2 2.4000 3_755 no
H2M C11 2.501(16) . no
H2M H11A 2.2800 . no
H2M H11B 2.4000 . no
H2M O1 2.043(16) 2_654 no
H2M C9 3.067(16) 2_654 no
H2M H3 2.5700 4_454 no
H2N N1 2.071(16) 3_665 no
H2N N2 2.940(16) 3_665 no
H2N C9 3.031(17) 3_665 no
H2N C10 2.925(16) 3_665 no
H2N H2N 2.36(2) 3_665 no
H2N H8 2.5700 3_665 no
H3 N2 2.7600 4_655 no
H3 H2M 2.5700 4_655 no
H3N O1 1.888(15) . no
H3N C9 2.436(14) . no
H3N H12A 2.5700 . no
H3N H12B 2.4900 . no
H4 H14C 2.5400 4_656 no
H5 C7 3.0800 4_555 no
H6 C8 2.7700 . no
H6 H8 2.2200 . no
H6 O1 2.5000 4_555 no
H6 H7 2.5300 4_555 no
H7 O1 2.4700 . no
H7 H2 2.3800 . no
H7 H6 2.5300 4_554 no
H8 C6 2.7600 . no
H8 H6 2.2200 . no
H8 H2N 2.5700 3_665 no
H8 O1 2.7600 4_555 no
H11A N2 2.8200 . no
H11A H2M 2.2800 . no
H11A H13B 2.4500 . no
H11A O1 2.8300 2_654 no
H11A C8 3.0200 2_654 no
H11A C9 2.9800 2_654 no
H11A H12B 2.3200 3_664 no
H11B N2 2.7200 . no
H11B H2M 2.4000 . no
H11B H13A 2.5800 . no
H11B H14A 2.5400 4_555 no
H12A H3N 2.5700 . no
H12A H14A 2.6000 . no
H12B H3N 2.4900 . no
H12B H14B 2.5100 . no
H12B C11 3.0800 3_664 no
H12B H11A 2.3200 3_664 no
H13A H11B 2.5800 . no
H13B H11A 2.4500 . no
H13B C1 3.0900 2_654 no
H13B C7 3.0400 2_654 no
H14A C3 2.8800 1_454 no
H14A H12A 2.6000 . no
H14A H11B 2.5400 4_554 no
H14B H12B 2.5100 . no
H14B C10 3.0200 3_664 no
H14C H4 2.5400 4_453 no

loop_
_geom_hbond_atom_site_label_D
_geom_hbond_atom_site_label_H
_geom_hbond_atom_site_label_A
_geom_hbond_distance_DH
_geom_hbond_distance_HA
_geom_hbond_distance_DA
_geom_hbond_angle_DHA
_geom_hbond_site_symmetry_A
_geom_hbond_publ_flag
N2 H2M O1 0.902(16) 2.043(16) 2.8794(14) 153.7(14) 2_654 yes
N2 H2N N1 0.908(16) 2.071(16) 2.9686(15) 169.6(16) 3_665 yes
N3 H3N O1 0.928(16) 1.888(15) 2.6106(15) 133.1(12) . yes
C6 H6 O1 0.9500 2.5000 3.4178(19) 162.00 4_555 yes
C7 H7 O1 0.9500 2.4700 2.8167(15) 101.00 . yes

loop_
_geom_torsion_atom_site_label_1
_geom_torsion_atom_site_label_2
_geom_torsion_atom_site_label_3
_geom_torsion_atom_site_label_4
_geom_torsion
_geom_torsion_publ_flag
C9 N1 C10 N2 -177.82(12) no
C9 N1 C10 N3 2.7(2) no
C10 N1 C9 O1 -0.6(2) no
C10 N1 C9 C8 177.73(12) no
C11 N3 C10 N1 170.21(13) no
C11 N3 C10 N2 -9.2(2) no
C10 N3 C11 C12 -171.21(13) no
C6 C1 C7 C8 6.8(2) no
C6 C1 C2 C3 0.4(2) no
C7 C1 C2 C3 -178.30(14) no
C2 C1 C6 C5 0.3(2) no
C7 C1 C6 C5 178.92(14) no
C2 C1 C7 C8 -174.60(14) no
C1 C2 C3 C4 -0.7(3) no
C2 C3 C4 C5 0.4(3) no
C3 C4 C5 C6 0.2(2) no
C4 C5 C6 C1 -0.6(2) no
C1 C7 C8 C9 178.01(12) no
C7 C8 C9 O1 12.4(2) no
C7 C8 C9 N1 -166.07(13) no
N3 C11 C12 C13 -177.33(12) no
C11 C12 C13 C14 174.41(13) no

loop_
_cod_related_entry_id
_cod_related_entry_database
_cod_related_entry_code
1 ChemSpider 30660123
